data_1505330
loop_
_publ_author_name
'Pidaparthi, Ramakrishna R.'
'Welker, Mark E.'
'Day, Cynthia S.'
'Wright, Marcus W.'

_publ_section_title
;
 Preparation of 2-trialkylsiloxy- substituted 1,3-dienes and their
 diels-alder/cross-coupling reactions.
;
_journal_issue 9
_journal_name_full 'Organic letters'
_journal_page_first 1623
_journal_page_last 1626
_journal_paper_doi 10.1021/ol070089e
_journal_volume 9
_journal_year 2007
_chemical_formula_sum 'C24 H29 K O6 Si'
_chemical_formula_weight 480.66
_chemical_name_systematic
; 
 ? 
;
_space_group_IT_number 14
_symmetry_cell_setting monoclinic
_symmetry_space_group_name_Hall '-P 2ybc'
_symmetry_space_group_name_H-M 'P 1 21/c 1'
_atom_sites_solution_hydrogens geom
_atom_sites_solution_primary direct
_atom_sites_solution_secondary difmap
_audit_creation_method SHELXTL-PC
_cell_angle_alpha 90.00
_cell_angle_beta 108.108(3)
_cell_angle_gamma 90.00
_cell_formula_units_Z 4
_cell_length_a 12.445(2)
_cell_length_b 15.623(3)
_cell_length_c 13.259(2)
_cell_measurement_reflns_used 1074
_cell_measurement_temperature 193(2)
_cell_measurement_theta_max 18.239
_cell_measurement_theta_min 3.925
_cell_volume 2450.2(7)
_computing_cell_refinement 'Bruker SMART'
_computing_data_collection 'Bruker SMART'
_computing_data_reduction 'Bruker SAINT'
_computing_molecular_graphics 'Bruker SHELXTL'
_computing_publication_material 'Bruker SHELXTL'
_computing_structure_refinement 'Bruker SHELXTL'
_computing_structure_solution 'Bruker SHELXTL'
_diffrn_ambient_temperature 193(2)
_diffrn_measured_fraction_theta_full 0.993
_diffrn_measured_fraction_theta_max 0.993
_diffrn_measurement_device_type 'Bruker APEX CCD area detector'
_diffrn_measurement_method 'phi and omega scans'
_diffrn_radiation_monochromator graphite
_diffrn_radiation_source 'fine-focus sealed tube'
_diffrn_radiation_type MoK\a
_diffrn_radiation_wavelength 0.71073
_diffrn_reflns_av_R_equivalents 0.0950
_diffrn_reflns_av_sigmaI/netI 0.0828
_diffrn_reflns_limit_h_max 14
_diffrn_reflns_limit_h_min -14
_diffrn_reflns_limit_k_max 17
_diffrn_reflns_limit_k_min -17
_diffrn_reflns_limit_l_max 15
_diffrn_reflns_limit_l_min -15
_diffrn_reflns_number 16300
_diffrn_reflns_theta_full 24.15
_diffrn_reflns_theta_max 24.15
_diffrn_reflns_theta_min 4.09
_diffrn_standards_decay_% 0
_exptl_absorpt_coefficient_mu 0.302
_exptl_absorpt_correction_type multi-scan
_exptl_absorpt_process_details
;
 Data were corrected for absorption effects using the 
 multi-scan technique (SADABS).  The ratio of minimum
 to maximum apparent transmission: 0.760045.
;
_exptl_crystal_colour colorless
_exptl_crystal_density_diffrn 1.303
_exptl_crystal_density_meas 0
_exptl_crystal_density_method 'not measured'
_exptl_crystal_description needle
_exptl_crystal_F_000 1016
_exptl_crystal_size_max 0.36
_exptl_crystal_size_mid 0.05
_exptl_crystal_size_min 0.02
_refine_diff_density_max 0.245
_refine_diff_density_min -0.222
_refine_diff_density_rms 0.052
_refine_ls_extinction_method none
_refine_ls_goodness_of_fit_ref 1.047
_refine_ls_hydrogen_treatment mixed
_refine_ls_matrix_type full
_refine_ls_number_parameters 341
_refine_ls_number_reflns 3879
_refine_ls_number_restraints 0
_refine_ls_restrained_S_all 1.047
_refine_ls_R_factor_all 0.1187
_refine_ls_R_factor_gt 0.0709
_refine_ls_shift/su_max 0.000
_refine_ls_shift/su_mean 0.000
_refine_ls_structure_factor_coef Fsqd
_refine_ls_weighting_details 'calc w=1/[\s^2^(Fo^2^)+(0.0629P)^2^+0.4143P] where P=(Fo^2^+2Fc^2^)/3'
_refine_ls_weighting_scheme calc
_refine_ls_wR_factor_gt 0.1337
_refine_ls_wR_factor_ref 0.1525
_reflns_number_gt 2495
_reflns_number_total 3879
_reflns_threshold_expression >2sigma(I)
_cod_data_source_file ol070089erom20070111_052955.cif
_cod_data_source_block a11k2f
_cod_depositor_comments
;
The following automatic conversions were performed:

'_symmetry_cell_setting' value 'Monoclinic' changed to 'monoclinic'
according to /home/saulius/struct/CIF-dictionaries/cif_core.dic
dictionary named 'cif_core.dic' version 2.4.1 from 2010-06-29.

Automatic conversion script
Id: cif_fix_values 1715 2011-07-08 13:25:40Z adriana 
;
_cod_original_cell_volume 2450.3(7)
_cod_original_sg_symbol_H-M P2(1)/c
_cod_database_code 1505330

loop_
_symmetry_equiv_pos_as_xyz
'x, y, z'
'-x, y+1/2, -z+1/2'
'-x, -y, -z'
'x, -y-1/2, z-1/2'

loop_
_atom_site_label
_atom_site_type_symbol
_atom_site_fract_x
_atom_site_fract_y
_atom_site_fract_z
_atom_site_U_iso_or_equiv
_atom_site_adp_type
_atom_site_occupancy
_atom_site_symmetry_multiplicity
_atom_site_calc_flag
_atom_site_refinement_flags
_atom_site_disorder_assembly
_atom_site_disorder_group
K1 K 0.65706(8) 0.15470(6) 0.74147(7) 0.0422(3) Uani 1 1 d . . .
Si1 Si 0.68300(10) 0.19943(8) 1.02379(9) 0.0391(3) Uani 1 1 d . . .
O1 O 0.7752(2) 0.20619(18) 0.9453(2) 0.0449(8) Uani 1 1 d . . .
O2 O 0.7649(2) 0.27539(17) 1.1062(2) 0.0430(8) Uani 1 1 d . . .
O3 O 0.5816(3) 0.22543(19) 1.0879(2) 0.0534(9) Uani 1 1 d . . .
O4 O 0.5757(2) 0.19882(17) 0.9054(2) 0.0438(8) Uani 1 1 d . . .
C1 C 0.8656(4) 0.2578(3) 0.9899(3) 0.0391(11) Uani 1 1 d . . .
C2 C 0.8596(4) 0.2984(3) 1.0805(3) 0.0436(11) Uani 1 1 d . A .
C3 C 0.9403(4) 0.3552(3) 1.1348(4) 0.0579(13) Uani 1 1 d . . .
H3 H 0.9359 0.3820 1.1977 0.070 Uiso 1 1 calc R A .
C4 C 1.0290(4) 0.3726(3) 1.0949(5) 0.0643(15) Uani 1 1 d . A .
H4 H 1.0855 0.4127 1.1304 0.077 Uiso 1 1 calc R . .
C5 C 1.0359(4) 0.3329(3) 1.0054(4) 0.0585(14) Uani 1 1 d . . .
H5 H 1.0976 0.3452 0.9799 0.070 Uiso 1 1 calc R A .
C6 C 0.9535(4) 0.2744(3) 0.9511(4) 0.0553(13) Uani 1 1 d . A .
H6 H 0.9582 0.2467 0.8888 0.066 Uiso 1 1 calc R . .
C7 C 0.4707(4) 0.2010(3) 0.9176(4) 0.0450(11) Uani 1 1 d . . .
C8 C 0.4750(4) 0.2161(3) 1.0217(4) 0.0511(12) Uani 1 1 d . A .
C9 C 0.3760(5) 0.2206(3) 1.0488(5) 0.0687(16) Uani 1 1 d . . .
H9 H 0.3780 0.2296 1.1202 0.082 Uiso 1 1 calc R A .
C10 C 0.2740(5) 0.2114(3) 0.9684(6) 0.0715(17) Uani 1 1 d . A .
H10 H 0.2052 0.2155 0.9850 0.086 Uiso 1 1 calc R . .
C11 C 0.2703(4) 0.1965(3) 0.8654(5) 0.0669(16) Uani 1 1 d . . .
H11 H 0.1995 0.1896 0.8121 0.080 Uiso 1 1 calc R A .
C12 C 0.3698(4) 0.1914(3) 0.8387(4) 0.0594(14) Uani 1 1 d . A .
H12 H 0.3677 0.1816 0.7674 0.071 Uiso 1 1 calc R . .
C13 C 0.7089(4) 0.0842(3) 1.0677(3) 0.0463(12) Uani 1 1 d . . .
C14 C 0.6423(5) 0.0244(3) 1.0072(4) 0.0709(16) Uani 1 1 d . A .
H14A H 0.6532 -0.0342 1.0267 0.085 Uiso 1 1 calc R . .
H14B H 0.5841 0.0406 0.9447 0.085 Uiso 1 1 calc R . .
C15 C 0.7932(5) 0.0529(4) 1.1594(5) 0.0883(19) Uani 1 1 d . A .
H15 H 0.7985 -0.0074 1.1685 0.106 Uiso 1 1 calc R . .
C16 C 0.8620(7) 0.0979(5) 1.2300(6) 0.148(4) Uani 1 1 d . . .
H16A H 0.8600 0.1586 1.2243 0.178 Uiso 1 1 calc R A .
H16B H 0.9155 0.0710 1.2886 0.178 Uiso 1 1 calc R . .
O5 O 0.4788(3) 0.0457(3) 0.6673(3) 0.0796(11) Uani 1 1 d . A .
C17 C 0.468(3) -0.0176(18) 0.728(2) 0.099(10) Uani 0.50 1 d P A 1
H17A H 0.4179 -0.0025 0.7705 0.119 Uiso 0.50 1 calc PR A 1
H17B H 0.5426 -0.0362 0.7767 0.119 Uiso 0.50 1 calc PR A 1
C18 C 0.412(5) -0.090(3) 0.639(4) 0.103(11) Uani 0.50 1 d P A 1
H18A H 0.4712 -0.1237 0.6213 0.123 Uiso 0.50 1 calc PR A 1
H18B H 0.3631 -0.1292 0.6634 0.123 Uiso 0.50 1 calc PR A 1
C19 C 0.353(3) -0.045(3) 0.5569(19) 0.18(2) Uani 0.50 1 d P A 1
H19A H 0.2714 -0.0568 0.5434 0.217 Uiso 0.50 1 calc PR A 1
H19B H 0.3730 -0.0627 0.4932 0.217 Uiso 0.50 1 calc PR A 1
C20 C 0.378(3) 0.0596(19) 0.580(3) 0.116(11) Uani 0.50 1 d P A 1
H20A H 0.3935 0.0895 0.5195 0.139 Uiso 0.50 1 calc PR A 1
H20B H 0.3182 0.0893 0.6001 0.139 Uiso 0.50 1 calc PR A 1
C17' C 0.470(2) -0.042(2) 0.717(2) 0.109(13) Uani 0.50 1 d P A 2
H17C H 0.5398 -0.0748 0.7238 0.130 Uiso 0.50 1 calc PR A 2
H17D H 0.4646 -0.0328 0.7893 0.130 Uiso 0.50 1 calc PR A 2
C18' C 0.385(5) -0.084(4) 0.662(5) 0.127(16) Uani 0.50 1 d P A 2
H18C H 0.3327 -0.0946 0.7036 0.152 Uiso 0.50 1 calc PR A 2
H18D H 0.4094 -0.1395 0.6411 0.152 Uiso 0.50 1 calc PR A 2
C19' C 0.327(3) -0.030(2) 0.564(3) 0.180(17) Uani 0.50 1 d P A 2
H19C H 0.3204 -0.0622 0.4977 0.216 Uiso 0.50 1 calc PR A 2
H19D H 0.2505 -0.0116 0.5634 0.216 Uiso 0.50 1 calc PR A 2
C20' C 0.394(3) 0.0330(17) 0.575(2) 0.105(12) Uani 0.50 1 d P A 2
H20C H 0.3469 0.0855 0.5616 0.127 Uiso 0.50 1 calc PR A 2
H20D H 0.4291 0.0292 0.5179 0.127 Uiso 0.50 1 calc PR A 2
O6 O 0.7892(3) 0.0136(2) 0.7709(3) 0.0703(10) Uani 1 1 d . A .
C21 C 0.8811(7) 0.0154(4) 0.8668(5) 0.0652(19) Uani 0.85 1 d P A 1
H21A H 0.8632 0.0526 0.9198 0.078 Uiso 0.85 1 calc PR A 1
H21B H 0.9501 0.0375 0.8535 0.078 Uiso 0.85 1 calc PR A 1
C22 C 0.8986(8) -0.0744(4) 0.9057(6) 0.084(2) Uani 0.85 1 d P A 1
H22A H 0.8612 -0.0846 0.9605 0.101 Uiso 0.85 1 calc PR A 1
H22B H 0.9802 -0.0873 0.9362 0.101 Uiso 0.85 1 calc PR A 1
C23 C 0.8457(9) -0.1284(5) 0.8086(6) 0.103(3) Uani 0.85 1 d P A 1
H23A H 0.7860 -0.1658 0.8196 0.124 Uiso 0.85 1 calc PR A 1
H23B H 0.9033 -0.1646 0.7921 0.124 Uiso 0.85 1 calc PR A 1
C24 C 0.7944(9) -0.0633(6) 0.7179(6) 0.081(3) Uani 0.85 1 d P A 1
H24A H 0.8434 -0.0572 0.6720 0.097 Uiso 0.85 1 calc PR A 1
H24B H 0.7181 -0.0816 0.6737 0.097 Uiso 0.85 1 calc PR A 1
C21' C 0.835(3) -0.014(3) 0.879(3) 0.051(11) Uiso 0.15 1 d P A 2
H21C H 0.7828 -0.0527 0.9013 0.062 Uiso 0.15 1 calc PR A 2
H21D H 0.8577 0.0342 0.9298 0.062 Uiso 0.15 1 calc PR A 2
C22' C 0.940(3) -0.064(3) 0.862(3) 0.066(13) Uiso 0.15 1 d P A 2
H22C H 1.0011 -0.0237 0.8595 0.079 Uiso 0.15 1 calc PR A 2
H22D H 0.9707 -0.1076 0.9168 0.079 Uiso 0.15 1 calc PR A 2
C23' C 0.880(4) -0.104(3) 0.750(4) 0.069(11) Uiso 0.15 1 d P A 2
H23C H 0.9014 -0.0766 0.6921 0.083 Uiso 0.15 1 calc PR A 2
H23D H 0.8916 -0.1671 0.7488 0.083 Uiso 0.15 1 calc PR A 2
C24' C 0.758(5) -0.081(4) 0.749(5) 0.09(2) Uiso 0.15 1 d P A 2
H24C H 0.7009 -0.0906 0.6788 0.102 Uiso 0.15 1 calc PR A 2
H24D H 0.7358 -0.1090 0.8057 0.102 Uiso 0.15 1 calc PR A 2

loop_
_atom_site_aniso_label
_atom_site_aniso_U_11
_atom_site_aniso_U_22
_atom_site_aniso_U_33
_atom_site_aniso_U_23
_atom_site_aniso_U_13
_atom_site_aniso_U_12
K1 0.0468(6) 0.0454(6) 0.0359(5) 0.0045(5) 0.0150(4) 0.0001(5)
Si1 0.0423(8) 0.0388(7) 0.0410(7) -0.0063(6) 0.0202(6) -0.0029(6)
O1 0.0474(19) 0.0485(19) 0.0446(17) -0.0071(14) 0.0227(15) -0.0060(16)
O2 0.0381(18) 0.0485(19) 0.0463(17) -0.0121(14) 0.0189(14) -0.0055(14)
O3 0.045(2) 0.061(2) 0.064(2) -0.0305(17) 0.0300(17) -0.0163(16)
O4 0.0425(19) 0.0459(18) 0.0464(18) 0.0039(14) 0.0187(15) -0.0027(15)
C1 0.041(3) 0.031(2) 0.046(3) 0.008(2) 0.016(2) 0.005(2)
C2 0.037(3) 0.042(3) 0.054(3) -0.004(2) 0.016(2) 0.005(2)
C3 0.041(3) 0.058(3) 0.073(3) -0.017(3) 0.017(3) -0.009(3)
C4 0.044(3) 0.060(4) 0.089(4) -0.011(3) 0.020(3) -0.013(3)
C5 0.042(3) 0.048(3) 0.093(4) 0.012(3) 0.032(3) 0.002(3)
C6 0.050(3) 0.054(3) 0.070(3) -0.001(3) 0.032(3) 0.001(3)
C7 0.043(3) 0.034(3) 0.057(3) 0.007(2) 0.013(3) -0.001(2)
C8 0.045(3) 0.035(3) 0.078(4) -0.017(2) 0.026(3) -0.005(2)
C9 0.062(4) 0.056(3) 0.104(4) -0.033(3) 0.048(4) -0.014(3)
C10 0.043(3) 0.046(3) 0.132(6) -0.002(3) 0.037(4) 0.004(3)
C11 0.041(3) 0.050(3) 0.100(5) 0.026(3) 0.008(3) 0.001(3)
C12 0.059(4) 0.055(3) 0.062(3) 0.025(3) 0.015(3) -0.001(3)
C13 0.038(3) 0.064(3) 0.039(3) 0.010(2) 0.014(2) 0.003(3)
C14 0.078(4) 0.044(3) 0.082(4) 0.007(3) 0.013(3) -0.002(3)
C15 0.091(5) 0.076(4) 0.085(5) 0.003(4) 0.008(4) -0.010(4)
C16 0.181(9) 0.105(6) 0.099(6) -0.001(5) -0.043(6) -0.022(6)
O5 0.081(3) 0.072(3) 0.074(3) -0.001(2) 0.006(2) -0.028(2)
C17 0.20(3) 0.038(11) 0.078(14) -0.021(10) 0.072(15) -0.040(11)
C18 0.17(4) 0.055(12) 0.10(2) -0.040(14) 0.07(2) -0.039(16)
C19 0.27(4) 0.14(3) 0.053(13) -0.031(16) -0.058(17) -0.08(2)
C20 0.084(14) 0.044(19) 0.17(2) -0.026(13) -0.027(12) 0.013(13)
C17' 0.092(17) 0.10(3) 0.11(2) 0.07(2) -0.011(13) -0.005(14)
C18' 0.17(3) 0.11(3) 0.14(3) -0.05(2) 0.10(2) -0.07(2)
C19' 0.129(19) 0.083(17) 0.26(4) 0.073(19) -0.035(19) -0.052(15)
C20' 0.17(3) 0.024(14) 0.073(12) -0.006(9) -0.028(14) -0.015(14)
O6 0.075(3) 0.066(3) 0.057(2) -0.0028(19) 0.001(2) 0.021(2)
C21 0.069(5) 0.060(5) 0.066(5) -0.004(4) 0.019(4) 0.007(4)
C22 0.119(7) 0.052(5) 0.059(5) 0.004(4) -0.004(5) -0.013(5)
C23 0.132(7) 0.057(5) 0.085(6) 0.010(4) -0.020(6) -0.005(5)
C24 0.081(7) 0.084(6) 0.063(5) -0.024(5) 0.002(5) 0.007(5)

loop_
_atom_type_symbol
_atom_type_description
_atom_type_scat_dispersion_real
_atom_type_scat_dispersion_imag
_atom_type_scat_source
C C 0.0033 0.0016 'International Tables Vol C Tables 4.2.6.8 and 6.1.1.4'
H H 0.0000 0.0000 'International Tables Vol C Tables 4.2.6.8 and 6.1.1.4'
O O 0.0106 0.0060 'International Tables Vol C Tables 4.2.6.8 and 6.1.1.4'
Si Si 0.0817 0.0704 'International Tables Vol C Tables 4.2.6.8 and 6.1.1.4'
K K 0.2009 0.2494 'International Tables Vol C Tables 4.2.6.8 and 6.1.1.4'

loop_
_geom_angle_atom_site_label_1
_geom_angle_atom_site_label_2
_geom_angle_atom_site_label_3
_geom_angle
_geom_angle_site_symmetry_1
_geom_angle_site_symmetry_3
O6 K1 O3 136.46(10) . 4_565
O6 K1 O5 86.16(13) . .
O3 K1 O5 96.17(12) 4_565 .
O6 K1 O4 116.47(10) . .
O3 K1 O4 107.05(9) 4_565 .
O5 K1 O4 89.05(11) . .
O6 K1 O1 88.93(10) . .
O3 K1 O1 119.21(10) 4_565 .
O5 K1 O1 131.30(11) . .
O4 K1 O1 50.95(8) . .
O6 K1 O2 91.13(10) . 4_565
O3 K1 O2 50.74(8) 4_565 4_565
O5 K1 O2 121.02(11) . 4_565
O4 K1 O2 141.37(9) . 4_565
O1 K1 O2 107.48(9) . 4_565
O6 K1 C21 21.75(12) . .
O3 K1 C21 145.14(16) 4_565 .
O5 K1 C21 102.73(16) . .
O4 K1 C21 102.33(14) . .
O1 K1 C21 67.43(12) . .
O2 K1 C21 94.43(15) 4_565 .
O6 K1 C17 75.6(5) . .
O3 K1 C17 114.8(5) 4_565 .
O5 K1 C17 19.0(5) . .
O4 K1 C17 80.1(4) . .
O1 K1 C17 114.3(5) . .
O2 K1 C17 135.6(4) 4_565 .
C21 K1 C17 88.2(5) . .
O6 K1 Si1 98.57(8) . .
O3 K1 Si1 121.81(8) 4_565 .
O5 K1 Si1 106.64(9) . .
O4 K1 Si1 25.57(6) . .
O1 K1 Si1 26.95(6) . .
O2 K1 Si1 131.89(7) 4_565 .
C21 K1 Si1 80.39(12) . .
C17 K1 Si1 92.3(4) . .
O6 K1 Si1 114.23(9) . 4_565
O3 K1 Si1 25.74(6) 4_565 4_565
O5 K1 Si1 110.81(9) . 4_565
O4 K1 Si1 126.35(7) . 4_565
O1 K1 Si1 115.25(7) . 4_565
O2 K1 Si1 25.01(6) 4_565 4_565
C21 K1 Si1 119.44(14) . 4_565
C17 K1 Si1 129.5(5) . 4_565
Si1 K1 Si1 130.94(3) . 4_565
O4 Si1 O2 136.48(15) . .
O4 Si1 O3 88.43(15) . .
O2 Si1 O3 84.65(14) . .
O4 Si1 O1 85.69(14) . .
O2 Si1 O1 88.17(14) . .
O3 Si1 O1 162.32(16) . .
O4 Si1 C13 106.63(18) . .
O2 Si1 C13 116.88(18) . .
O3 Si1 C13 98.56(17) . .
O1 Si1 C13 99.10(17) . .
O4 Si1 K1 43.89(10) . .
O2 Si1 K1 128.20(10) . .
O3 Si1 K1 132.28(12) . .
O1 Si1 K1 44.88(10) . .
C13 Si1 K1 94.83(14) . .
O4 Si1 K1 118.45(11) . 4_566
O2 Si1 K1 43.13(9) . 4_566
O3 Si1 K1 41.55(10) . 4_566
O1 Si1 K1 129.62(11) . 4_566
C13 Si1 K1 112.78(14) . 4_566
K1 Si1 K1 151.92(4) . 4_566
C1 O1 Si1 112.2(2) . .
C1 O1 K1 135.6(2) . .
Si1 O1 K1 108.17(13) . .
C2 O2 Si1 114.2(3) . .
C2 O2 K1 133.0(2) . 4_566
Si1 O2 K1 111.87(13) . 4_566
C8 O3 Si1 111.4(3) . .
C8 O3 K1 127.1(2) . 4_566
Si1 O3 K1 112.71(14) . 4_566
C7 O4 Si1 113.2(3) . .
C7 O4 K1 134.3(3) . .
Si1 O4 K1 110.54(13) . .
O1 C1 C6 126.7(4) . .
O1 C1 C2 112.9(4) . .
C6 C1 C2 120.3(4) . .
C3 C2 O2 126.0(4) . .
C3 C2 C1 121.8(4) . .
O2 C2 C1 112.2(4) . .
C2 C3 C4 117.9(5) . .
C5 C4 C3 120.9(5) . .
C4 C5 C6 120.8(5) . .
C1 C6 C5 118.3(5) . .
O4 C7 C12 126.2(4) . .
O4 C7 C8 112.3(4) . .
C12 C7 C8 121.5(5) . .
O3 C8 C7 113.1(4) . .
O3 C8 C9 126.7(5) . .
C7 C8 C9 120.2(5) . .
C8 C9 C10 118.0(5) . .
C11 C10 C9 121.4(5) . .
C10 C11 C12 120.4(5) . .
C7 C12 C11 118.4(5) . .
C14 C13 C15 115.3(5) . .
C14 C13 Si1 117.8(4) . .
C15 C13 Si1 126.9(4) . .
C16 C15 C13 126.2(7) . .
C17 O5 C20' 104.3(19) . .
C17 O5 C20 113(2) . .
C20' O5 C20 19(2) . .
C17 O5 C17' 13.8(19) . .
C20' O5 C17' 96.8(16) . .
C20 O5 C17' 108.9(17) . .
C17 O5 K1 118.3(14) . .
C20' O5 K1 137.2(14) . .
C20 O5 K1 127.2(15) . .
C17' O5 K1 123.9(10) . .
O5 C17 C18 100(2) . .
O5 C17 K1 42.7(11) . .
C18 C17 K1 134(2) . .
C19 C18 C17 104(3) . .
C18 C19 C20 110(3) . .
O5 C20 C19 94(2) . .
C18' C17' O5 112(3) . .
C17' C18' C19' 107(4) . .
C20' C19' C18' 102(3) . .
C19' C20' O5 121(3) . .
C24 O6 C21 108.3(5) . .
C24 O6 C21' 100.3(18) . .
C21 O6 C21' 32.4(15) . .
C24 O6 C24' 29.0(19) . .
C21 O6 C24' 106(3) . .
C21' O6 C24' 84(3) . .
C24 O6 K1 138.3(4) . .
C21 O6 K1 113.4(3) . .
C21' O6 K1 114.9(17) . .
C24' O6 K1 131(2) . .
O6 C21 C22 106.4(6) . .
O6 C21 K1 44.8(2) . .
C22 C21 K1 139.1(6) . .
C21 C22 C23 104.7(6) . .
C22 C23 C24 105.1(6) . .
O6 C24 C23 104.1(6) . .
O6 C21' C22' 95(3) . .
O6 C21' C24' 50(2) . .
C22' C21' C24' 79(3) . .
C23' C22' C21' 99(3) . .
C24' C23' C22' 95(3) . .
O6 C24' C23' 93(3) . .
O6 C24' C21' 46(2) . .
C23' C24' C21' 85(3) . .

loop_
_geom_bond_atom_site_label_1
_geom_bond_atom_site_label_2
_geom_bond_distance
_geom_bond_site_symmetry_2
K1 O6 2.705(3) .
K1 O3 2.710(3) 4_565
K1 O5 2.726(4) .
K1 O4 2.756(3) .
K1 O1 2.764(3) .
K1 O2 2.776(3) 4_565
K1 C21 3.521(7) .
K1 C17 3.54(3) .
K1 Si1 3.7223(16) .
K1 Si1 3.7693(15) 4_565
Si1 O4 1.716(3) .
Si1 O2 1.717(3) .
Si1 O3 1.775(3) .
Si1 O1 1.776(3) .
Si1 C13 1.889(5) .
Si1 K1 3.7693(15) 4_566
O1 C1 1.361(5) .
O2 C2 1.373(5) .
O2 K1 2.776(3) 4_566
O3 C8 1.351(5) .
O3 K1 2.710(3) 4_566
O4 C7 1.366(5) .
C1 C6 1.371(6) .
C1 C2 1.381(6) .
C2 C3 1.365(6) .
C3 C4 1.391(6) .
C4 C5 1.365(7) .
C5 C6 1.395(6) .
C7 C12 1.370(6) .
C7 C8 1.386(6) .
C8 C9 1.388(6) .
C9 C10 1.389(7) .
C10 C11 1.371(7) .
C11 C12 1.392(7) .
C13 C14 1.337(6) .
C13 C15 1.423(7) .
C15 C16 1.267(8) .
O5 C17 1.31(3) .
O5 C20' 1.36(3) .
O5 C20 1.43(4) .
O5 C17' 1.53(3) .
C17 C18 1.63(5) .
C18 C19 1.31(6) .
C19 C20 1.68(5) .
C17' C18' 1.27(6) .
C18' C19' 1.53(7) .
C19' C20' 1.27(4) .
O6 C24 1.405(8) .
O6 C21 1.422(7) .
O6 C21' 1.44(4) .
O6 C24' 1.53(6) .
C21 C22 1.487(9) .
C22 C23 1.509(9) .
C23 C24 1.553(11) .
C21' C22' 1.60(6) .
C21' C24' 1.99(7) .
C22' C23' 1.57(6) .
C23' C24' 1.55(7) .

loop_
_geom_torsion_atom_site_label_1
_geom_torsion_atom_site_label_2
_geom_torsion_atom_site_label_3
_geom_torsion_atom_site_label_4
_geom_torsion
_geom_torsion_site_symmetry_1
_geom_torsion_site_symmetry_4
O6 K1 Si1 O4 -136.86(16) . .
O3 K1 Si1 O4 60.18(16) 4_565 .
O5 K1 Si1 O4 -48.33(17) . .
O1 K1 Si1 O4 152.9(2) . .
O2 K1 Si1 O4 123.82(16) 4_565 .
C21 K1 Si1 O4 -148.85(19) . .
C17 K1 Si1 O4 -61.1(5) . .
Si1 K1 Si1 O4 90.28(15) 4_565 .
O6 K1 Si1 O2 102.28(16) . .
O3 K1 Si1 O2 -60.67(16) 4_565 .
O5 K1 Si1 O2 -169.18(16) . .
O4 K1 Si1 O2 -120.9(2) . .
O1 K1 Si1 O2 32.03(18) . .
O2 K1 Si1 O2 2.96(16) 4_565 .
C21 K1 Si1 O2 90.29(19) . .
C17 K1 Si1 O2 178.1(5) . .
Si1 K1 Si1 O2 -30.58(16) 4_565 .
O6 K1 Si1 O3 -133.99(17) . .
O3 K1 Si1 O3 63.06(19) 4_565 .
O5 K1 Si1 O3 -45.45(18) . .
O4 K1 Si1 O3 2.87(19) . .
O1 K1 Si1 O3 155.8(2) . .
O2 K1 Si1 O3 126.69(17) 4_565 .
C21 K1 Si1 O3 -146.0(2) . .
C17 K1 Si1 O3 -58.2(5) . .
Si1 K1 Si1 O3 93.15(16) 4_565 .
O6 K1 Si1 O1 70.25(16) . .
O3 K1 Si1 O1 -92.70(16) 4_565 .
O5 K1 Si1 O1 158.79(17) . .
O4 K1 Si1 O1 -152.9(2) . .
O2 K1 Si1 O1 -29.07(16) 4_565 .
C21 K1 Si1 O1 58.26(19) . .
C17 K1 Si1 O1 146.1(5) . .
Si1 K1 Si1 O1 -62.61(15) 4_565 .
O6 K1 Si1 C13 -27.80(17) . .
O3 K1 Si1 C13 169.24(16) 4_565 .
O5 K1 Si1 C13 60.73(17) . .
O4 K1 Si1 C13 109.1(2) . .
O1 K1 Si1 C13 -98.1(2) . .
O2 K1 Si1 C13 -127.12(16) 4_565 .
C21 K1 Si1 C13 -39.8(2) . .
C17 K1 Si1 C13 48.0(5) . .
Si1 K1 Si1 C13 -160.66(14) 4_565 .
O6 K1 Si1 K1 162.41(12) . 4_566
O3 K1 Si1 K1 -0.55(14) 4_565 4_566
O5 K1 Si1 K1 -109.06(13) . 4_566
O4 K1 Si1 K1 -60.74(16) . 4_566
O1 K1 Si1 K1 92.15(16) . 4_566
O2 K1 Si1 K1 63.08(14) 4_565 4_566
C21 K1 Si1 K1 150.41(16) . 4_566
C17 K1 Si1 K1 -121.8(5) . 4_566
Si1 K1 Si1 K1 29.55(14) 4_565 4_566
O4 Si1 O1 C1 142.5(3) . .
O2 Si1 O1 C1 5.6(3) . .
O3 Si1 O1 C1 71.6(6) . .
C13 Si1 O1 C1 -111.3(3) . .
K1 Si1 O1 C1 161.0(3) . .
K1 Si1 O1 C1 18.6(3) 4_566 .
O4 Si1 O1 K1 -18.47(13) . .
O2 Si1 O1 K1 -155.35(14) . .
O3 Si1 O1 K1 -89.4(5) . .
C13 Si1 O1 K1 87.71(18) . .
K1 Si1 O1 K1 -142.37(8) 4_566 .
O6 K1 O1 C1 94.1(3) . .
O3 K1 O1 C1 -51.0(4) 4_565 .
O5 K1 O1 C1 178.0(3) . .
O4 K1 O1 C1 -139.8(4) . .
O2 K1 O1 C1 3.2(4) 4_565 .
C21 K1 O1 C1 90.8(4) . .
C17 K1 O1 C1 167.8(6) . .
Si1 K1 O1 C1 -154.5(4) . .
Si1 K1 O1 C1 -22.3(4) 4_565 .
O6 K1 O1 Si1 -111.43(15) . .
O3 K1 O1 Si1 103.46(14) 4_565 .
O5 K1 O1 Si1 -27.5(2) . .
O4 K1 O1 Si1 14.67(11) . .
O2 K1 O1 Si1 157.72(13) 4_565 .
C21 K1 O1 Si1 -114.8(2) . .
C17 K1 O1 Si1 -37.8(5) . .
Si1 K1 O1 Si1 132.14(11) 4_565 .
O4 Si1 O2 C2 -86.5(3) . .
O3 Si1 O2 C2 -168.6(3) . .
O1 Si1 O2 C2 -4.8(3) . .
C13 Si1 O2 C2 94.5(3) . .
K1 Si1 O2 C2 -26.7(3) . .
K1 Si1 O2 C2 -170.1(3) 4_566 .
O4 Si1 O2 K1 83.6(2) . 4_566
O3 Si1 O2 K1 1.51(15) . 4_566
O1 Si1 O2 K1 165.34(14) . 4_566
C13 Si1 O2 K1 -95.39(19) . 4_566
K1 Si1 O2 K1 143.35(8) . 4_566
O4 Si1 O3 C8 11.5(3) . .
O2 Si1 O3 C8 148.4(3) . .
O1 Si1 O3 C8 82.0(6) . .
C13 Si1 O3 C8 -95.1(3) . .
K1 Si1 O3 C8 9.5(3) . .
K1 Si1 O3 C8 150.0(4) 4_566 .
O4 Si1 O3 K1 -138.54(16) . 4_566
O2 Si1 O3 K1 -1.56(16) . 4_566
O1 Si1 O3 K1 -68.0(6) . 4_566
C13 Si1 O3 K1 114.87(19) . 4_566
K1 Si1 O3 K1 -140.53(9) . 4_566
O2 Si1 O4 C7 -92.1(3) . .
O3 Si1 O4 C7 -11.5(3) . .
O1 Si1 O4 C7 -174.9(3) . .
C13 Si1 O4 C7 86.9(3) . .
K1 Si1 O4 C7 166.3(3) . .
K1 Si1 O4 C7 -41.5(3) 4_566 .
O2 Si1 O4 K1 101.6(2) . .
O3 Si1 O4 K1 -177.88(14) . .
O1 Si1 O4 K1 18.81(13) . .
C13 Si1 O4 K1 -79.41(18) . .
K1 Si1 O4 K1 152.16(7) 4_566 .
O6 K1 O4 C7 -113.3(3) . .
O3 K1 O4 C7 68.1(3) 4_565 .
O5 K1 O4 C7 -28.0(3) . .
O1 K1 O4 C7 -177.7(4) . .
O2 K1 O4 C7 115.6(3) 4_565 .
C21 K1 O4 C7 -130.8(3) . .
C17 K1 O4 C7 -44.9(6) . .
Si1 K1 O4 C7 -162.3(4) . .
Si1 K1 O4 C7 87.4(3) 4_565 .
O6 K1 O4 Si1 49.06(17) . .
O3 K1 O4 Si1 -129.54(14) 4_565 .
O5 K1 O4 Si1 134.29(16) . .
O1 K1 O4 Si1 -15.42(11) . .
O2 K1 O4 Si1 -82.12(19) 4_565 .
C21 K1 O4 Si1 31.47(19) . .
C17 K1 O4 Si1 117.4(5) . .
Si1 K1 O4 Si1 -110.30(12) 4_565 .
Si1 O1 C1 C6 177.9(4) . .
K1 O1 C1 C6 -28.3(6) . .
Si1 O1 C1 C2 -5.2(4) . .
K1 O1 C1 C2 148.5(3) . .
Si1 O2 C2 C3 -177.9(4) . .
K1 O2 C2 C3 14.7(6) 4_566 .
Si1 O2 C2 C1 2.8(4) . .
K1 O2 C2 C1 -164.5(2) 4_566 .
O1 C1 C2 C3 -177.6(4) . .
C6 C1 C2 C3 -0.6(7) . .
O1 C1 C2 O2 1.6(5) . .
C6 C1 C2 O2 178.7(4) . .
O2 C2 C3 C4 -178.1(4) . .
C1 C2 C3 C4 1.1(7) . .
C2 C3 C4 C5 -1.1(8) . .
C3 C4 C5 C6 0.6(8) . .
O1 C1 C6 C5 176.7(4) . .
C2 C1 C6 C5 0.0(6) . .
C4 C5 C6 C1 -0.1(7) . .
Si1 O4 C7 C12 -172.1(4) . .
K1 O4 C7 C12 -10.1(6) . .
Si1 O4 C7 C8 9.1(4) . .
K1 O4 C7 C8 171.0(3) . .
Si1 O3 C8 C7 -8.8(5) . .
K1 O3 C8 C7 135.9(3) 4_566 .
Si1 O3 C8 C9 171.4(4) . .
K1 O3 C8 C9 -44.0(6) 4_566 .
O4 C7 C8 O3 0.1(5) . .
C12 C7 C8 O3 -178.8(4) . .
O4 C7 C8 C9 179.9(4) . .
C12 C7 C8 C9 1.1(7) . .
O3 C8 C9 C10 178.4(4) . .
C7 C8 C9 C10 -1.5(7) . .
C8 C9 C10 C11 1.4(8) . .
C9 C10 C11 C12 -1.0(8) . .
O4 C7 C12 C11 -179.3(4) . .
C8 C7 C12 C11 -0.5(7) . .
C10 C11 C12 C7 0.5(7) . .
O4 Si1 C13 C14 -2.4(4) . .
O2 Si1 C13 C14 176.9(4) . .
O3 Si1 C13 C14 88.5(4) . .
O1 Si1 C13 C14 -90.6(4) . .
K1 Si1 C13 C14 -45.5(4) . .
K1 Si1 C13 C14 129.3(4) 4_566 .
O4 Si1 C13 C15 177.2(5) . .
O2 Si1 C13 C15 -3.5(5) . .
O3 Si1 C13 C15 -91.8(5) . .
O1 Si1 C13 C15 89.0(5) . .
K1 Si1 C13 C15 134.1(5) . .
K1 Si1 C13 C15 -51.1(5) 4_566 .
C14 C13 C15 C16 -176.7(8) . .
Si1 C13 C15 C16 3.7(11) . .
O6 K1 O5 C17 55.3(14) . .
O3 K1 O5 C17 -168.4(14) 4_565 .
O4 K1 O5 C17 -61.3(14) . .
O1 K1 O5 C17 -29.9(14) . .
O2 K1 O5 C17 144.3(14) 4_565 .
C21 K1 O5 C17 41.1(14) . .
Si1 K1 O5 C17 -42.5(14) . .
Si1 K1 O5 C17 169.8(14) 4_565 .
O6 K1 O5 C20' -119(2) . .
O3 K1 O5 C20' 17(2) 4_565 .
O4 K1 O5 C20' 124(2) . .
O1 K1 O5 C20' 156(2) . .
O2 K1 O5 C20' -30(2) 4_565 .
C21 K1 O5 C20' -133(2) . .
C17 K1 O5 C20' -174(2) . .
Si1 K1 O5 C20' 143(2) . .
Si1 K1 O5 C20' -4(2) 4_565 .
O6 K1 O5 C20 -140.9(19) . .
O3 K1 O5 C20 -4.6(19) 4_565 .
O4 K1 O5 C20 102.5(19) . .
O1 K1 O5 C20 133.9(19) . .
O2 K1 O5 C20 -51.9(19) 4_565 .
C21 K1 O5 C20 -155.1(19) . .
C17 K1 O5 C20 164(2) . .
Si1 K1 O5 C20 121.3(19) . .
Si1 K1 O5 C20 -26.4(19) 4_565 .
O6 K1 O5 C17' 40.5(15) . .
O3 K1 O5 C17' 176.9(15) 4_565 .
O4 K1 O5 C17' -76.1(15) . .
O1 K1 O5 C17' -44.6(15) . .
O2 K1 O5 C17' 129.6(15) 4_565 .
C21 K1 O5 C17' 26.4(15) . .
C17 K1 O5 C17' -15(2) . .
Si1 K1 O5 C17' -57.3(15) . .
Si1 K1 O5 C17' 155.0(15) 4_565 .
C20' O5 C17 C18 29(3) . .
C20 O5 C17 C18 47(3) . .
C17' O5 C17 C18 -30(8) . .
K1 O5 C17 C18 -147(2) . .
C20' O5 C17 K1 175.9(18) . .
C20 O5 C17 K1 -166.1(19) . .
C17' O5 C17 K1 118(9) . .
O6 K1 C17 O5 -122.2(14) . .
O3 K1 C17 O5 12.7(15) 4_565 .
O4 K1 C17 O5 117.0(14) . .
O1 K1 C17 O5 155.7(11) . .
O2 K1 C17 O5 -45.6(17) 4_565 .
C21 K1 C17 O5 -140.1(13) . .
Si1 K1 C17 O5 139.6(13) . .
Si1 K1 C17 O5 -12.4(17) 4_565 .
O6 K1 C17 C18 -75(3) . .
O3 K1 C17 C18 60(3) 4_565 .
O5 K1 C17 C18 47(3) . .
O4 K1 C17 C18 164(3) . .
O1 K1 C17 C18 -157(3) . .
O2 K1 C17 C18 2(4) 4_565 .
C21 K1 C17 C18 -93(3) . .
Si1 K1 C17 C18 -173(3) . .
Si1 K1 C17 C18 35(4) 4_565 .
O5 C17 C18 C19 -31(4) . .
K1 C17 C18 C19 -61(5) . .
C17 C18 C19 C20 7(4) . .
C17 O5 C20 C19 -40(3) . .
C20' O5 C20 C19 26(8) . .
C17' O5 C20 C19 -26(3) . .
K1 O5 C20 C19 155.2(15) . .
C18 C19 C20 O5 16(4) . .
C17 O5 C17' C18' 117(10) . .
C20' O5 C17' C18' -7(3) . .
C20 O5 C17' C18' 8(4) . .
K1 O5 C17' C18' -173(2) . .
O5 C17' C18' C19' 2(4) . .
C17' C18' C19' C20' 4(5) . .
C18' C19' C20' O5 -11(5) . .
C17 O5 C20' C19' 0(4) . .
C20 O5 C20' C19' -119(12) . .
C17' O5 C20' C19' 11(4) . .
K1 O5 C20' C19' 174(3) . .
O3 K1 O6 C24 -54.5(9) 4_565 .
O5 K1 O6 C24 40.4(8) . .
O4 K1 O6 C24 127.4(8) . .
O1 K1 O6 C24 172.0(8) . .
O2 K1 O6 C24 -80.6(8) 4_565 .
C21 K1 O6 C24 -179.7(10) . .
C17 K1 O6 C24 56.5(10) . .
Si1 K1 O6 C24 146.7(8) . .
Si1 K1 O6 C24 -70.7(8) 4_565 .
O3 K1 O6 C21 125.2(4) 4_565 .
O5 K1 O6 C21 -139.8(4) . .
O4 K1 O6 C21 -52.8(5) . .
O1 K1 O6 C21 -8.3(4) . .
O2 K1 O6 C21 99.1(4) 4_565 .
C17 K1 O6 C21 -123.8(6) . .
Si1 K1 O6 C21 -33.6(4) . .
Si1 K1 O6 C21 109.0(4) 4_565 .
O3 K1 O6 C21' 160.8(19) 4_565 .
O5 K1 O6 C21' -104.3(19) . .
O4 K1 O6 C21' -17.3(19) . .
O1 K1 O6 C21' 27.2(19) . .
O2 K1 O6 C21' 134.7(19) 4_565 .
C21 K1 O6 C21' 35.5(17) . .
C17 K1 O6 C21' -88.3(19) . .
Si1 K1 O6 C21' 2.0(19) . .
Si1 K1 O6 C21' 144.6(19) 4_565 .
O3 K1 O6 C24' -94(3) 4_565 .
O5 K1 O6 C24' 1(3) . .
O4 K1 O6 C24' 88(3) . .
O1 K1 O6 C24' 132(3) . .
O2 K1 O6 C24' -120(3) 4_565 .
C21 K1 O6 C24' 140(3) . .
C17 K1 O6 C24' 17(3) . .
Si1 K1 O6 C24' 107(3) . .
Si1 K1 O6 C24' -111(3) 4_565 .
C24 O6 C21 C22 -34.9(9) . .
C21' O6 C21 C22 45(3) . .
C24' O6 C21 C22 -5(2) . .
K1 O6 C21 C22 145.3(6) . .
C24 O6 C21 K1 179.8(7) . .
C21' O6 C21 K1 -100(3) . .
C24' O6 C21 K1 -150(2) . .
O3 K1 C21 O6 -79.9(5) 4_565 .
O5 K1 C21 O6 41.3(5) . .
O4 K1 C21 O6 133.1(4) . .
O1 K1 C21 O6 171.0(5) . .
O2 K1 C21 O6 -81.9(4) 4_565 .
C17 K1 C21 O6 53.6(6) . .
Si1 K1 C21 O6 146.3(4) . .
Si1 K1 C21 O6 -81.8(4) 4_565 .
O6 K1 C21 C22 -56.6(7) . .
O3 K1 C21 C22 -136.5(7) 4_565 .
O5 K1 C21 C22 -15.4(8) . .
O4 K1 C21 C22 76.5(8) . .
O1 K1 C21 C22 114.4(8) . .
O2 K1 C21 C22 -138.5(8) 4_565 .
C17 K1 C21 C22 -3.0(9) . .
Si1 K1 C21 C22 89.7(8) . .
Si1 K1 C21 C22 -138.4(7) 4_565 .
O6 C21 C22 C23 21.8(10) . .
K1 C21 C22 C23 59.6(12) . .
C21 C22 C23 C24 -2.6(13) . .
C21 O6 C24 C23 32.2(11) . .
C21' O6 C24 C23 -0.2(19) . .
C24' O6 C24 C23 -58(5) . .
K1 O6 C24 C23 -148.1(6) . .
C22 C23 C24 O6 -17.4(13) . .
C24 O6 C21' C22' 47(3) . .
C21 O6 C21' C22' -61(3) . .
C24' O6 C21' C22' 71(3) . .
K1 O6 C21' C22' -156(2) . .
C24 O6 C21' C24' -24(2) . .
C21 O6 C21' C24' -132(4) . .
K1 O6 C21' C24' 133(2) . .
O6 C21' C22' C23' -40(4) . .
C24' C21' C22' C23' 8(4) . .
C21' C22' C23' C24' -10(4) . .
C24 O6 C24' C23' 43(3) . .
C21 O6 C24' C23' -57(4) . .
C21' O6 C24' C23' -81(4) . .
K1 O6 C24' C23' 161(2) . .
C24 O6 C24' C21' 123(5) . .
C21 O6 C24' C21' 24.3(17) . .
K1 O6 C24' C21' -118(3) . .
C22' C23' C24' O6 53(4) . .
C22' C23' C24' C21' 8(4) . .
C22' C21' C24' O6 -106(3) . .
O6 C21' C24' C23' 98(3) . .
C22' C21' C24' C23' -8(4) . .
